data_1549570
loop_
_publ_author_name
'Swidan, Ala'aeddeen'
'Suter, Riccardo'
'Macdonald, Charles L. B.'
'Burford, Neil'

_publ_section_title
;
 Tris(benzoimidazol)amine (L) complexes of pnictogen(iii) and pnictogen(v)
 cations and assessment of the
 [LP]<sup>3+</sup>/[LPF<sub>2</sub>]<sup>3+</sup> redox couple.
;
_journal_issue 26
_journal_name_full 'Chemical science'
_journal_page_first 5837
_journal_page_last 5841
_journal_paper_doi 10.1039/c8sc01682h
_journal_volume 9
_journal_year 2018
_chemical_formula_moiety 'C24 H18 N7 P, 0.5(C2 H3 N)'
_chemical_formula_sum 'C25 H19.5 N7.5 P'
_chemical_formula_weight 455.95
_space_group_crystal_system monoclinic
_space_group_IT_number 14
_space_group_name_Hall '-P 2yn'
_space_group_name_H-M_alt 'P 1 21/n 1'
_symmetry_space_group_name_Hall '-P 2yn'
_symmetry_space_group_name_H-M 'P 1 21/n 1'
_atom_sites_solution_hydrogens geom
_atom_sites_solution_primary direct
_audit_creation_date 2017-10-04
_audit_creation_method
;
Olex2 1.2
(compiled 2017.08.10 svn.r3458 for OlexSys, GUI svn.r5381)
;
_audit_update_record
;
2017-10-06 deposited with the CCDC.
2018-06-08 downloaded from the CCDC.
;
_cell_angle_alpha 90
_cell_angle_beta 114.6194(15)
_cell_angle_gamma 90
_cell_formula_units_Z 8
_cell_length_a 13.0553(5)
_cell_length_b 25.1646(12)
_cell_length_c 14.6359(6)
_cell_measurement_reflns_used 9068
_cell_measurement_temperature 140.0
_cell_measurement_theta_max 28.28
_cell_measurement_theta_min 3.06
_cell_volume 4371.2(3)
_computing_cell_refinement 'SAINT v8.37A (Bruker, 2015)'
_computing_data_reduction 'SAINT v8.37A (Bruker, 2015)'
_computing_molecular_graphics 'Olex2 (Dolomanov et al., 2009)'
_computing_publication_material 'Olex2 (Dolomanov et al., 2009)'
_computing_structure_refinement 'XL (Sheldrick, 2008)'
_computing_structure_solution 'XS (Sheldrick, 2008)'
_diffrn_ambient_temperature 140.0
_diffrn_measured_fraction_theta_full 0.997
_diffrn_measured_fraction_theta_max 0.996
_diffrn_measurement_device_type 'Bruker APEX-II CCD'
_diffrn_measurement_method '\f and \w scans'
_diffrn_radiation_type MoK\a
_diffrn_radiation_wavelength 0.71073
_diffrn_reflns_av_R_equivalents 0.0485
_diffrn_reflns_av_unetI/netI 0.0152
_diffrn_reflns_Laue_measured_fraction_full 0.997
_diffrn_reflns_Laue_measured_fraction_max 0.996
_diffrn_reflns_limit_h_max 17
_diffrn_reflns_limit_h_min -17
_diffrn_reflns_limit_k_max 33
_diffrn_reflns_limit_k_min -33
_diffrn_reflns_limit_l_max 19
_diffrn_reflns_limit_l_min -19
_diffrn_reflns_number 206509
_diffrn_reflns_point_group_measured_fraction_full 0.997
_diffrn_reflns_point_group_measured_fraction_max 0.996
_diffrn_reflns_theta_full 25.242
_diffrn_reflns_theta_max 28.323
_diffrn_reflns_theta_min 2.871
_diffrn_standards_number 0
_exptl_absorpt_coefficient_mu 0.157
_exptl_absorpt_correction_T_max 0.7457
_exptl_absorpt_correction_T_min 0.7106
_exptl_absorpt_correction_type multi-scan
_exptl_absorpt_process_details
'SADABS-2016/2 (Bruker,2016/2) was used for absorption correction. wR2(int) was 0.0604 before and 0.0563 after correction. The Ratio of minimum to maximum transmission is 0.9529. The \l/2 correction factor is Not present.'
_exptl_crystal_colour colourless
_exptl_crystal_colour_primary colourless
_exptl_crystal_density_diffrn 1.386
_exptl_crystal_description prism
_exptl_crystal_F_000 1896
_exptl_crystal_size_max 0.29
_exptl_crystal_size_mid 0.23
_exptl_crystal_size_min 0.2
_refine_diff_density_max 0.320
_refine_diff_density_min -0.396
_refine_diff_density_rms 0.051
_refine_ls_extinction_method none
_refine_ls_goodness_of_fit_ref 1.094
_refine_ls_hydrogen_treatment constr
_refine_ls_matrix_type full
_refine_ls_number_parameters 605
_refine_ls_number_reflns 10847
_refine_ls_number_restraints 0
_refine_ls_restrained_S_all 1.094
_refine_ls_R_factor_all 0.0495
_refine_ls_R_factor_gt 0.0385
_refine_ls_shift/su_max 0.001
_refine_ls_shift/su_mean 0.000
_refine_ls_structure_factor_coef Fsqd
_refine_ls_weighting_details 'w=1/[\s^2^(Fo^2^)+(0.0377P)^2^+2.6112P] where P=(Fo^2^+2Fc^2^)/3'
_refine_ls_weighting_scheme calc
_refine_ls_wR_factor_gt 0.0899
_refine_ls_wR_factor_ref 0.0988
_reflns_Friedel_coverage 0.000
_reflns_number_gt 9215
_reflns_number_total 10847
_reflns_threshold_expression 'I > 2\s(I)'
_cod_data_source_file c8sc01682h2.cif
_cod_data_source_block as606_p21n
_cod_depositor_comments
;

2019-01-20
Z value and formula fixed to values more according to usual
chemical conventions.                 miguel

 Adding full bibliography for 1549568--1549574.cif.
;
_cod_original_formula_moiety '2(C24 H18 N7 P), C2 H3 N'
_cod_original_formula_sum 'C50 H39 N15 P2'
_cod_original_formula_units_Z 4
_cod_original_formula_weight 911.90
_cod_database_code 1549570
_shelx_shelxl_version_number 2016/6
_shelx_space_group_comment
;
The symmetry employed for this shelxl refinement is uniquely defined
by the following loop, which should always be used as a source of
symmetry information in preference to the above space-group names.
They are only intended as comments.
;
_shelx_estimated_absorpt_t_max 0.969
_shelx_estimated_absorpt_t_min 0.956
_olex2_refinement_description
;
1. Fixed Uiso
 At 1.2 times of:
  All C(H) groups, All C(H,H) groups
 At 1.5 times of:
  All C(H,H,H) groups
2.a Secondary CH2 refined with riding coordinates:
 C1(H1A,H1B), C2(H2A,H2B), C3(H3A,H3B), C1'(H1'A,H1'B), C3'(H3'A,H3'B),
 C2'(H2'A,H2'B)
2.b Aromatic/amide H refined with riding coordinates:
 C17(H17), C23(H23), C14(H14), C8(H8), C16(H16), C20(H20), C9(H9), C15(H15),
 C22(H22), C11(H11), C21(H21), C10(H10), C11'(H11'), C10'(H10'), C9'(H9'),
 C8'(H8'), C20'(H20'), C21'(H21'), C23'(H23'), C22'(H22'), C17'(H17'),
 C14'(H14'), C15'(H15'), C16'(H16')
2.c Idealised Me refined as rotating group:
 C25(H25A,H25B,H25C)
;
_olex2_submission_special_instructions 'No special instructions were received'

loop_
_space_group_symop_operation_xyz
'x, y, z'
'-x+1/2, y+1/2, -z+1/2'
'-x, -y, -z'
'x-1/2, -y-1/2, z-1/2'

loop_
_atom_site_label
_atom_site_type_symbol
_atom_site_fract_x
_atom_site_fract_y
_atom_site_fract_z
_atom_site_U_iso_or_equiv
_atom_site_adp_type
_atom_site_occupancy
_atom_site_site_symmetry_order
_atom_site_calc_flag
_atom_site_refinement_flags_posn
P1 P 0.57414(3) 0.73333(2) 0.42481(2) 0.01537(7) Uani 1 1 d .
P2 P 0.43761(3) 0.94522(2) 0.70879(3) 0.01942(8) Uani 1 1 d .
N2 N 0.54384(9) 0.66991(4) 0.45157(8) 0.0169(2) Uani 1 1 d .
N1 N 0.62306(10) 0.76969(4) 0.53389(8) 0.0190(2) Uani 1 1 d .
N7 N 0.41749(11) 0.73350(5) 0.51972(10) 0.0251(3) Uani 1 1 d .
N3 N 0.44605(9) 0.76064(4) 0.34858(8) 0.0184(2) Uani 1 1 d .
C24 C 0.43839(11) 0.78710(5) 0.26109(10) 0.0191(3) Uani 1 1 d .
N5 N 0.48444(10) 0.59493(5) 0.50026(10) 0.0249(2) Uani 1 1 d .
C18 C 0.58379(10) 0.62658(5) 0.41427(9) 0.0166(2) Uani 1 1 d .
C13 C 0.54496(11) 0.58085(5) 0.44407(10) 0.0201(3) Uani 1 1 d .
N4 N 0.64975(12) 0.82158(5) 0.66882(9) 0.0294(3) Uani 1 1 d .
C17 C 0.64969(11) 0.62433(5) 0.36007(10) 0.0197(3) Uani 1 1 d .
H17 H 0.677360 0.655578 0.341649 0.024 Uiso 1 1 calc R
C1 C 0.43941(15) 0.68049(6) 0.56084(12) 0.0293(3) Uani 1 1 d .
H1A H 0.368639 0.664553 0.557582 0.035 Uiso 1 1 calc R
H1B H 0.493840 0.681991 0.632259 0.035 Uiso 1 1 calc R
C23 C 0.51449(12) 0.79168(5) 0.21740(10) 0.0236(3) Uani 1 1 d .
H23 H 0.586673 0.775406 0.246191 0.028 Uiso 1 1 calc R
C7 C 0.72919(11) 0.79460(5) 0.56312(10) 0.0211(3) Uani 1 1 d .
C19 C 0.33175(11) 0.81056(5) 0.21985(11) 0.0233(3) Uani 1 1 d .
C12 C 0.74386(13) 0.82599(5) 0.64671(11) 0.0270(3) Uani 1 1 d .
C5 C 0.48627(12) 0.64673(5) 0.50304(11) 0.0216(3) Uani 1 1 d .
C14 C 0.56819(12) 0.53042(5) 0.41688(11) 0.0256(3) Uani 1 1 d .
H14 H 0.541218 0.499108 0.435779 0.031 Uiso 1 1 calc R
C4 C 0.58140(13) 0.78974(5) 0.60129(10) 0.0240(3) Uani 1 1 d .
C8 C 0.80734(12) 0.79330(6) 0.52167(11) 0.0263(3) Uani 1 1 d .
H8 H 0.797484 0.771107 0.466114 0.032 Uiso 1 1 calc R
C6 C 0.34174(11) 0.76914(5) 0.35177(11) 0.0232(3) Uani 1 1 d .
C16 C 0.67282(12) 0.57404(6) 0.33436(10) 0.0232(3) Uani 1 1 d .
H16 H 0.717560 0.570812 0.297453 0.028 Uiso 1 1 calc R
C20 C 0.29975(13) 0.84168(6) 0.13363(11) 0.0310(3) Uani 1 1 d .
H20 H 0.228903 0.859241 0.106363 0.037 Uiso 1 1 calc R
C2 C 0.46405(14) 0.77728(6) 0.58836(12) 0.0299(3) Uani 1 1 d .
H2A H 0.464778 0.768138 0.654417 0.036 Uiso 1 1 calc R
H2B H 0.415859 0.809036 0.562324 0.036 Uiso 1 1 calc R
C9 C 0.90069(13) 0.82612(7) 0.56564(13) 0.0350(4) Uani 1 1 d .
H9 H 0.955252 0.827116 0.538448 0.042 Uiso 1 1 calc R
C3 C 0.31487(13) 0.74266(6) 0.43028(13) 0.0315(3) Uani 1 1 d .
H3A H 0.263214 0.765376 0.447075 0.038 Uiso 1 1 calc R
H3B H 0.276642 0.708373 0.404316 0.038 Uiso 1 1 calc R
C15 C 0.63187(12) 0.52787(6) 0.36146(11) 0.0260(3) Uani 1 1 d .
H15 H 0.648197 0.494193 0.341357 0.031 Uiso 1 1 calc R
C22 C 0.47935(14) 0.82126(6) 0.12962(11) 0.0308(3) Uani 1 1 d .
H22 H 0.527793 0.824646 0.096284 0.037 Uiso 1 1 calc R
C11 C 0.83943(15) 0.85769(6) 0.69119(12) 0.0363(4) Uani 1 1 d .
H11 H 0.851314 0.878613 0.748772 0.044 Uiso 1 1 calc R
C21 C 0.37371(14) 0.84627(6) 0.08907(12) 0.0347(4) Uani 1 1 d .
H21 H 0.352758 0.866825 0.029562 0.042 Uiso 1 1 calc R
C10 C 0.91631(14) 0.85776(7) 0.64902(14) 0.0402(4) Uani 1 1 d .
H10 H 0.981181 0.879744 0.677188 0.048 Uiso 1 1 calc R
N3' N 0.42403(10) 0.99896(5) 0.77605(9) 0.0217(2) Uani 1 1 d .
N1' N 0.54353(9) 0.95914(4) 0.67226(8) 0.0187(2) Uani 1 1 d .
N2' N 0.48953(10) 0.89495(5) 0.79617(9) 0.0219(2) Uani 1 1 d .
N5' N 0.59540(12) 0.83588(5) 0.91520(10) 0.0300(3) Uani 1 1 d .
N6' N 0.44099(11) 1.06339(5) 0.88985(10) 0.0287(3) Uani 1 1 d .
C18' C 0.42304(13) 0.84894(5) 0.78317(11) 0.0238(3) Uani 1 1 d .
C12' C 0.53099(11) 0.94087(5) 0.57689(10) 0.0188(2) Uani 1 1 d .
C4' C 0.65398(11) 0.97881(5) 0.71699(10) 0.0208(3) Uani 1 1 d .
C6' C 0.48982(13) 1.02349(6) 0.86771(11) 0.0243(3) Uani 1 1 d .
C19' C 0.32115(12) 1.02731(5) 0.73924(11) 0.0238(3) Uani 1 1 d .
C5' C 0.59229(12) 0.88283(6) 0.87631(11) 0.0244(3) Uani 1 1 d .
N4' N 0.70937(10) 0.97387(5) 0.66181(9) 0.0230(2) Uani 1 1 d .
C11' C 0.44091(12) 0.91750(5) 0.49816(11) 0.0239(3) Uani 1 1 d .
H11' H 0.370127 0.912246 0.500781 0.029 Uiso 1 1 calc R
C7' C 0.63471(12) 0.94965(5) 0.57325(10) 0.0210(3) Uani 1 1 d .
C10' C 0.45991(14) 0.90222(6) 0.41537(11) 0.0292(3) Uani 1 1 d .
H10' H 0.400139 0.886491 0.359506 0.035 Uiso 1 1 calc R
C9' C 0.56427(15) 0.90928(6) 0.41176(11) 0.0310(3) Uani 1 1 d .
H9' H 0.574513 0.897520 0.354446 0.037 Uiso 1 1 calc R
C8' C 0.65304(14) 0.93316(6) 0.49037(11) 0.0278(3) Uani 1 1 d .
H8' H 0.723983 0.938125 0.487910 0.033 Uiso 1 1 calc R
C24' C 0.33526(13) 1.06718(6) 0.81010(12) 0.0275(3) Uani 1 1 d .
C20' C 0.22151(12) 1.02102(6) 0.65349(13) 0.0300(3) Uani 1 1 d .
H20' H 0.211355 0.992964 0.607075 0.036 Uiso 1 1 calc R
C21' C 0.13720(13) 1.05838(7) 0.63962(15) 0.0379(4) Uani 1 1 d .
H21' H 0.067793 1.055875 0.581784 0.045 Uiso 1 1 calc R
C23' C 0.25004(14) 1.10441(6) 0.79491(15) 0.0366(4) Uani 1 1 d .
H23' H 0.259257 1.131963 0.842081 0.044 Uiso 1 1 calc R
C22' C 0.15218(14) 1.09940(7) 0.70859(16) 0.0411(4) Uani 1 1 d .
H22' H 0.093317 1.124467 0.695559 0.049 Uiso 1 1 calc R
C17' C 0.31457(13) 0.83637(6) 0.71350(12) 0.0284(3) Uani 1 1 d .
H17' H 0.269445 0.861128 0.664146 0.034 Uiso 1 1 calc R
C13' C 0.49024(14) 0.81321(6) 0.85736(12) 0.0289(3) Uani 1 1 d .
C14' C 0.44946(17) 0.76248(6) 0.86259(15) 0.0395(4) Uani 1 1 d .
H14' H 0.493989 0.737701 0.912215 0.047 Uiso 1 1 calc R
C15' C 0.34213(17) 0.74946(7) 0.79318(15) 0.0417(4) Uani 1 1 d .
H15' H 0.312919 0.715139 0.795354 0.050 Uiso 1 1 calc R
C16' C 0.27585(16) 0.78557(6) 0.72010(14) 0.0365(4) Uani 1 1 d .
H16' H 0.202554 0.775258 0.673739 0.044 Uiso 1 1 calc R
N7' N 0.65070(10) 0.97371(5) 0.87764(9) 0.0234(2) Uani 1 1 d .
C1' C 0.69673(12) 1.00312(6) 0.81889(11) 0.0257(3) Uani 1 1 d .
H1'A H 0.780069 1.001660 0.851298 0.031 Uiso 1 1 calc R
H1'B H 0.673225 1.040804 0.813810 0.031 Uiso 1 1 calc R
C3' C 0.60310(13) 1.00251(7) 0.93511(11) 0.0292(3) Uani 1 1 d .
H3'A H 0.653365 1.032354 0.970530 0.035 Uiso 1 1 calc R
H3'B H 0.596194 0.978760 0.986177 0.035 Uiso 1 1 calc R
C2' C 0.68987(12) 0.92030(6) 0.90776(12) 0.0288(3) Uani 1 1 d .
H2'A H 0.732819 0.918866 0.981652 0.035 Uiso 1 1 calc R
H2'B H 0.740849 0.909518 0.876477 0.035 Uiso 1 1 calc R
N6 N 0.27325(10) 0.79847(5) 0.27815(10) 0.0265(3) Uani 1 1 d .
C25 C 0.62963(16) 0.58590(8) 0.79429(16) 0.0447(4) Uani 1 1 d .
H25A H 0.671286 0.552279 0.808640 0.067 Uiso 1 1 calc GR
H25B H 0.661872 0.610332 0.761157 0.067 Uiso 1 1 calc GR
H25C H 0.550341 0.579249 0.750041 0.067 Uiso 1 1 calc GR
C26 C 0.63757(15) 0.60918(10) 0.88698(18) 0.0529(5) Uani 1 1 d .
N8 N 0.64361(18) 0.62787(13) 0.95981(19) 0.0934(9) Uani 1 1 d .

loop_
_atom_site_aniso_label
_atom_site_aniso_U_11
_atom_site_aniso_U_22
_atom_site_aniso_U_33
_atom_site_aniso_U_23
_atom_site_aniso_U_13
_atom_site_aniso_U_12
P1 0.01643(15) 0.01219(14) 0.01682(15) 0.00082(11) 0.00626(12) 0.00000(11)
P2 0.01780(16) 0.01886(16) 0.02322(17) 0.00270(13) 0.01016(13) 0.00055(12)
N2 0.0191(5) 0.0126(5) 0.0198(5) 0.0005(4) 0.0090(4) 0.0008(4)
N1 0.0227(5) 0.0138(5) 0.0194(5) -0.0005(4) 0.0076(4) 0.0002(4)
N7 0.0310(6) 0.0160(5) 0.0342(7) 0.0024(5) 0.0195(6) 0.0029(5)
N3 0.0174(5) 0.0152(5) 0.0211(5) 0.0020(4) 0.0065(4) 0.0003(4)
C24 0.0214(6) 0.0119(5) 0.0170(6) -0.0007(4) 0.0010(5) -0.0025(5)
N5 0.0281(6) 0.0163(5) 0.0343(7) 0.0031(5) 0.0170(5) 0.0010(5)
C18 0.0166(6) 0.0135(5) 0.0149(6) -0.0008(4) 0.0018(5) 0.0014(4)
C13 0.0192(6) 0.0161(6) 0.0232(6) 0.0007(5) 0.0070(5) 0.0001(5)
N4 0.0431(7) 0.0189(6) 0.0215(6) -0.0007(5) 0.0090(5) 0.0055(5)
C17 0.0201(6) 0.0187(6) 0.0186(6) 0.0005(5) 0.0062(5) 0.0011(5)
C1 0.0446(9) 0.0184(7) 0.0380(8) 0.0050(6) 0.0302(7) 0.0035(6)
C23 0.0266(7) 0.0199(6) 0.0210(6) 0.0013(5) 0.0065(5) -0.0022(5)
C7 0.0231(6) 0.0131(6) 0.0188(6) 0.0032(5) 0.0005(5) 0.0005(5)
C19 0.0203(6) 0.0145(6) 0.0245(7) -0.0027(5) -0.0013(5) -0.0024(5)
C12 0.0344(8) 0.0157(6) 0.0196(6) 0.0021(5) 0.0000(6) 0.0040(5)
C5 0.0241(6) 0.0173(6) 0.0265(7) 0.0031(5) 0.0137(6) 0.0004(5)
C14 0.0270(7) 0.0143(6) 0.0331(8) -0.0008(5) 0.0103(6) -0.0006(5)
C4 0.0372(8) 0.0150(6) 0.0211(6) 0.0015(5) 0.0133(6) 0.0055(5)
C8 0.0221(7) 0.0233(7) 0.0265(7) 0.0023(6) 0.0033(6) -0.0021(5)
C6 0.0176(6) 0.0172(6) 0.0330(7) -0.0018(5) 0.0087(6) -0.0007(5)
C16 0.0230(6) 0.0240(7) 0.0212(6) -0.0024(5) 0.0076(5) 0.0045(5)
C20 0.0277(7) 0.0188(7) 0.0273(7) 0.0018(6) -0.0073(6) -0.0022(6)
C2 0.0430(9) 0.0196(7) 0.0373(8) -0.0022(6) 0.0266(7) 0.0040(6)
C9 0.0229(7) 0.0303(8) 0.0402(9) 0.0054(7) 0.0017(7) -0.0045(6)
C3 0.0245(7) 0.0293(8) 0.0463(9) 0.0052(7) 0.0203(7) 0.0023(6)
C15 0.0276(7) 0.0174(6) 0.0284(7) -0.0051(5) 0.0072(6) 0.0041(5)
C22 0.0375(8) 0.0276(7) 0.0221(7) 0.0029(6) 0.0071(6) -0.0081(6)
C11 0.0405(9) 0.0208(7) 0.0259(8) -0.0027(6) -0.0076(7) 0.0005(6)
C21 0.0401(9) 0.0258(7) 0.0221(7) 0.0075(6) -0.0030(6) -0.0072(6)
C10 0.0307(8) 0.0258(8) 0.0402(9) 0.0018(7) -0.0089(7) -0.0068(6)
N3' 0.0210(5) 0.0215(6) 0.0258(6) 0.0051(5) 0.0128(5) 0.0050(4)
N1' 0.0181(5) 0.0188(5) 0.0198(5) -0.0003(4) 0.0086(4) -0.0017(4)
N2' 0.0238(6) 0.0182(5) 0.0276(6) 0.0037(4) 0.0145(5) 0.0023(4)
N5' 0.0385(7) 0.0234(6) 0.0342(7) 0.0089(5) 0.0211(6) 0.0110(5)
N6' 0.0343(7) 0.0226(6) 0.0385(7) 0.0011(5) 0.0245(6) 0.0015(5)
C18' 0.0326(7) 0.0173(6) 0.0324(7) 0.0005(5) 0.0243(6) 0.0010(5)
C12' 0.0242(6) 0.0127(6) 0.0214(6) 0.0034(5) 0.0113(5) 0.0022(5)
C4' 0.0190(6) 0.0188(6) 0.0243(6) 0.0027(5) 0.0087(5) -0.0004(5)
C6' 0.0291(7) 0.0228(7) 0.0266(7) 0.0025(5) 0.0171(6) 0.0013(5)
C19' 0.0228(6) 0.0212(6) 0.0349(8) 0.0108(6) 0.0195(6) 0.0049(5)
C5' 0.0272(7) 0.0229(7) 0.0267(7) 0.0052(5) 0.0149(6) 0.0084(5)
N4' 0.0217(6) 0.0233(6) 0.0255(6) 0.0038(5) 0.0112(5) -0.0005(4)
C11' 0.0278(7) 0.0181(6) 0.0241(7) 0.0007(5) 0.0093(6) -0.0022(5)
C7' 0.0248(6) 0.0166(6) 0.0230(6) 0.0054(5) 0.0115(5) 0.0021(5)
C10' 0.0421(9) 0.0189(7) 0.0227(7) -0.0004(5) 0.0095(6) -0.0028(6)
C9' 0.0504(10) 0.0232(7) 0.0250(7) 0.0024(6) 0.0214(7) 0.0042(6)
C8' 0.0347(8) 0.0274(7) 0.0277(7) 0.0072(6) 0.0194(6) 0.0048(6)
C24' 0.0297(7) 0.0197(6) 0.0439(9) 0.0074(6) 0.0261(7) 0.0022(5)
C20' 0.0228(7) 0.0321(8) 0.0388(8) 0.0125(7) 0.0165(6) 0.0038(6)
C21' 0.0229(7) 0.0391(9) 0.0552(11) 0.0205(8) 0.0198(7) 0.0078(6)
C23' 0.0372(9) 0.0201(7) 0.0684(12) 0.0080(7) 0.0379(9) 0.0045(6)
C22' 0.0319(8) 0.0260(8) 0.0774(13) 0.0183(8) 0.0347(9) 0.0102(6)
C17' 0.0324(8) 0.0245(7) 0.0387(8) -0.0036(6) 0.0253(7) -0.0026(6)
C13' 0.0415(8) 0.0205(7) 0.0367(8) 0.0034(6) 0.0281(7) 0.0060(6)
C14' 0.0637(12) 0.0203(7) 0.0509(10) 0.0073(7) 0.0400(10) 0.0064(7)
C15' 0.0637(12) 0.0200(7) 0.0615(12) -0.0045(7) 0.0461(11) -0.0082(7)
C16' 0.0444(9) 0.0274(8) 0.0536(10) -0.0093(7) 0.0361(9) -0.0096(7)
N7' 0.0244(6) 0.0235(6) 0.0230(6) 0.0022(5) 0.0107(5) 0.0028(5)
C1' 0.0240(7) 0.0273(7) 0.0251(7) -0.0010(6) 0.0096(6) -0.0052(5)
C3' 0.0312(8) 0.0351(8) 0.0216(7) -0.0004(6) 0.0111(6) 0.0066(6)
C2' 0.0229(7) 0.0290(8) 0.0319(8) 0.0080(6) 0.0089(6) 0.0073(6)
N6 0.0188(5) 0.0183(6) 0.0353(7) -0.0023(5) 0.0043(5) -0.0011(4)
C25 0.0336(9) 0.0398(10) 0.0637(12) 0.0013(9) 0.0234(9) 0.0063(7)
C26 0.0213(8) 0.0677(14) 0.0619(13) -0.0120(11) 0.0094(9) 0.0012(8)
N8 0.0416(11) 0.150(3) 0.0745(16) -0.0437(17) 0.0101(11) -0.0036(13)

loop_
_atom_type_symbol
_atom_type_description
_atom_type_scat_dispersion_real
_atom_type_scat_dispersion_imag
_atom_type_scat_source
C C 0.0033 0.0016 'International Tables Vol C Tables 4.2.6.8 and 6.1.1.4'
H H 0.0000 0.0000 'International Tables Vol C Tables 4.2.6.8 and 6.1.1.4'
N N 0.0061 0.0033 'International Tables Vol C Tables 4.2.6.8 and 6.1.1.4'
P P 0.1023 0.0942 'International Tables Vol C Tables 4.2.6.8 and 6.1.1.4'

loop_
_geom_angle_atom_site_label_1
_geom_angle_atom_site_label_2
_geom_angle_atom_site_label_3
_geom_angle
N1 P1 N2 108.25(5)
N1 P1 N3 105.96(6)
N3 P1 N2 105.28(5)
N1' P2 N3' 107.82(6)
N1' P2 N2' 105.21(6)
N2' P2 N3' 104.71(6)
C18 N2 P1 117.97(9)
C5 N2 P1 137.28(9)
C5 N2 C18 104.75(10)
C7 N1 P1 117.10(9)
C4 N1 P1 137.95(10)
C4 N1 C7 104.22(11)
C1 N7 C2 117.56(13)
C1 N7 C3 118.17(13)
C2 N7 C3 118.04(12)
C24 N3 P1 117.38(9)
C6 N3 P1 137.44(10)
C6 N3 C24 104.86(11)
C23 C24 N3 131.47(12)
C23 C24 C19 122.69(13)
C19 C24 N3 105.84(12)
C5 N5 C13 105.26(11)
C13 C18 N2 105.93(11)
C17 C18 N2 131.78(12)
C17 C18 C13 122.28(12)
C18 C13 N5 109.93(11)
C18 C13 C14 120.50(13)
C14 C13 N5 129.57(13)
C4 N4 C12 105.33(12)
C16 C17 C18 116.54(12)
N7 C1 C5 110.23(12)
C22 C23 C24 116.48(14)
C12 C7 N1 105.92(13)
C8 C7 N1 131.54(13)
C8 C7 C12 122.49(13)
C20 C19 C24 119.86(14)
C20 C19 N6 129.97(14)
N6 C19 C24 110.15(12)
N4 C12 C7 110.09(13)
C11 C12 N4 129.72(15)
C11 C12 C7 120.08(16)
N2 C5 C1 120.45(12)
N5 C5 N2 114.10(12)
N5 C5 C1 125.32(12)
C15 C14 C13 117.56(13)
N1 C4 C2 120.78(13)
N4 C4 N1 114.38(14)
N4 C4 C2 124.70(13)
C7 C8 C9 116.53(15)
N3 C6 C3 120.15(12)
N6 C6 N3 113.63(13)
N6 C6 C3 126.08(13)
C17 C16 C15 121.76(13)
C21 C20 C19 118.12(14)
N7 C2 C4 111.11(12)
C8 C9 C10 121.57(17)
N7 C3 C6 109.97(12)
C14 C15 C16 121.32(13)
C23 C22 C21 121.34(15)
C10 C11 C12 117.93(15)
C20 C21 C22 121.45(14)
C11 C10 C9 121.37(15)
C6' N3' P2 136.48(10)
C6' N3' C19' 104.41(12)
C19' N3' P2 119.02(10)
C12' N1' P2 117.73(9)
C4' N1' P2 137.13(10)
C4' N1' C12' 104.45(11)
C18' N2' P2 118.17(10)
C5' N2' P2 136.48(10)
C5' N2' C18' 104.78(12)
C5' N5' C13' 105.12(13)
C6' N6' C24' 105.19(13)
C17' C18' N2' 131.69(14)
C17' C18' C13' 122.60(14)
C13' C18' N2' 105.70(13)
C11' C12' N1' 131.86(12)
C11' C12' C7' 122.38(13)
C7' C12' N1' 105.75(12)
N1' C4' C1' 119.75(12)
N4' C4' N1' 114.07(12)
N4' C4' C1' 126.19(13)
N3' C6' C3' 121.42(12)
N6' C6' N3' 114.24(13)
N6' C6' C3' 124.23(14)
C24' C19' N3' 105.58(13)
C20' C19' N3' 132.03(14)
C20' C19' C24' 122.39(14)
N2' C5' C2' 121.14(12)
N5' C5' N2' 114.07(14)
N5' C5' C2' 124.69(14)
C4' N4' C7' 105.40(11)
C12' C11' C10' 116.37(14)
C12' C7' N4' 110.31(12)
C8' C7' C12' 120.49(13)
C8' C7' N4' 129.16(13)
C11' C10' C9' 121.97(14)
C8' C9' C10' 121.05(14)
C9' C8' C7' 117.69(14)
N6' C24' C19' 110.56(12)
N6' C24' C23' 128.65(16)
C19' C24' C23' 120.79(16)
C19' C20' C21' 116.05(16)
C20' C21' C22' 121.80(17)
C22' C23' C24' 117.15(17)
C23' C22' C21' 121.75(15)
C16' C17' C18' 116.43(16)
N5' C13' C18' 110.30(13)
C14' C13' N5' 129.74(16)
C14' C13' C18' 119.92(16)
C15' C14' C13' 117.92(17)
C14' C15' C16' 121.55(15)
C17' C16' C15' 121.59(17)
C3' N7' C1' 118.75(12)
C3' N7' C2' 118.53(12)
C2' N7' C1' 118.58(12)
N7' C1' C4' 108.13(11)
N7' C3' C6' 110.11(12)
N7' C2' C5' 110.24(12)
C6 N6 C19 105.48(12)
N8 C26 C25 179.6(3)

loop_
_geom_bond_atom_site_label_1
_geom_bond_atom_site_label_2
_geom_bond_distance
P1 N2 1.7281(11)
P1 N1 1.7159(11)
P1 N3 1.7201(11)
P2 N3' 1.7246(12)
P2 N1' 1.7137(11)
P2 N2' 1.7242(12)
N2 C18 1.4128(16)
N2 C5 1.3945(17)
N1 C7 1.4149(17)
N1 C4 1.4038(17)
N7 C1 1.4423(18)
N7 C2 1.4433(19)
N7 C3 1.449(2)
N3 C24 1.4094(17)
N3 C6 1.3984(17)
C24 C23 1.392(2)
C24 C19 1.3967(19)
N5 C13 1.4027(18)
N5 C5 1.3041(17)
C18 C13 1.3986(18)
C18 C17 1.3933(18)
C13 C14 1.4005(18)
N4 C12 1.399(2)
N4 C4 1.2964(19)
C17 C16 1.3889(18)
C1 C5 1.4977(19)
C23 C22 1.387(2)
C7 C12 1.401(2)
C7 C8 1.388(2)
C19 C20 1.393(2)
C19 N6 1.395(2)
C12 C11 1.393(2)
C14 C15 1.384(2)
C4 C2 1.497(2)
C8 C9 1.389(2)
C6 C3 1.491(2)
C6 N6 1.3047(19)
C16 C15 1.404(2)
C20 C21 1.377(3)
C9 C10 1.399(3)
C22 C21 1.403(2)
C11 C10 1.380(3)
N3' C6' 1.3995(19)
N3' C19' 1.4144(17)
N1' C12' 1.4128(17)
N1' C4' 1.4023(17)
N2' C18' 1.4118(18)
N2' C5' 1.3991(18)
N5' C5' 1.3048(19)
N5' C13' 1.400(2)
N6' C6' 1.3007(19)
N6' C24' 1.391(2)
C18' C17' 1.394(2)
C18' C13' 1.401(2)
C12' C11' 1.3884(19)
C12' C7' 1.3948(19)
C4' N4' 1.2951(18)
C4' C1' 1.4888(19)
C6' C3' 1.491(2)
C19' C24' 1.399(2)
C19' C20' 1.390(2)
C5' C2' 1.495(2)
N4' C7' 1.3960(18)
C11' C10' 1.389(2)
C7' C8' 1.394(2)
C10' C9' 1.397(2)
C9' C8' 1.385(2)
C24' C23' 1.400(2)
C20' C21' 1.397(2)
C21' C22' 1.400(3)
C23' C22' 1.378(3)
C17' C16' 1.393(2)
C13' C14' 1.397(2)
C14' C15' 1.384(3)
C15' C16' 1.396(3)
N7' C1' 1.4417(18)
N7' C3' 1.4331(18)
N7' C2' 1.4404(18)
C25 C26 1.441(3)
C26 N8 1.137(3)
